data_7125833
loop_
_publ_author_name
'Werncke, Christian Gunnar'
'M\"uller, Igor'

_publ_section_title
;
 The ambiguous behaviour of diphosphines towards the quasilinear iron(i)
 complex [Fe(N(SiMe<sub>3</sub>)<sub>2</sub>)<sub>2</sub>]<sup>-</sup> -
 between inertness, P-C bond cleavage and C-C double bond isomerisation.
;
_journal_issue 15
_journal_name_full 'Chemical communications (Cambridge, England)'
_journal_page_first 2268
_journal_page_last 2271
_journal_paper_doi 10.1039/c9cc08968c
_journal_volume 56
_journal_year 2020
_chemical_formula_moiety 'C18 H54 Fe N3 Si6, 2(C10 H22 K0.5 O4)'
_chemical_formula_sum 'C38 H98 Fe K N3 O8 Si6'
_chemical_formula_weight 988.68
_space_group_crystal_system monoclinic
_space_group_IT_number 14
_space_group_name_Hall '-P 2yn'
_space_group_name_H-M_alt 'P 1 21/n 1'
_atom_sites_solution_hydrogens geom
_audit_creation_date 2019-11-06
_audit_creation_method
;
Olex2 1.2-alpha
(compiled 2018.07.26 svn.r3523 for OlexSys, GUI svn.r5532)
;
_audit_update_record
;
2019-11-08 deposited with the CCDC.	2020-01-20 downloaded from the CCDC.
;
_cell_angle_alpha 90
_cell_angle_beta 92.3350(10)
_cell_angle_gamma 90
_cell_formula_units_Z 4
_cell_length_a 15.4864(6)
_cell_length_b 17.4686(7)
_cell_length_c 21.7327(9)
_cell_measurement_reflns_used 9735
_cell_measurement_temperature 100.0
_cell_measurement_theta_max 27.5041
_cell_measurement_theta_min 2.5135
_cell_volume 5874.4(4)
_computing_molecular_graphics 'Olex2 (Dolomanov et al., 2009)'
_computing_publication_material 'Olex2 (Dolomanov et al., 2009)'
_computing_structure_refinement 'XL (Sheldrick, 2008)'
_diffrn_ambient_temperature 100.0
_diffrn_detector 'Bruker APEX2 area detector'
_diffrn_detector_area_resol_mean 7.9
_diffrn_detector_type 'CCD area detector'
_diffrn_measured_fraction_theta_full 0.999
_diffrn_measured_fraction_theta_max 0.997
_diffrn_measurement_device 'three-circle diffractometer'
_diffrn_measurement_device_type 'Bruker SMART APEX2 area detector'
_diffrn_measurement_method '\w and \f scans'
_diffrn_radiation_monochromator 'mirror optics'
_diffrn_radiation_probe x-ray
_diffrn_radiation_type MoK\a
_diffrn_radiation_wavelength 0.71073
_diffrn_reflns_av_R_equivalents 0.0512
_diffrn_reflns_av_unetI/netI 0.0251
_diffrn_reflns_Laue_measured_fraction_full 0.999
_diffrn_reflns_Laue_measured_fraction_max 0.997
_diffrn_reflns_limit_h_max 20
_diffrn_reflns_limit_h_min -20
_diffrn_reflns_limit_k_max 22
_diffrn_reflns_limit_k_min -22
_diffrn_reflns_limit_l_max 28
_diffrn_reflns_limit_l_min -28
_diffrn_reflns_number 160701
_diffrn_reflns_point_group_measured_fraction_full 0.999
_diffrn_reflns_point_group_measured_fraction_max 0.997
_diffrn_reflns_theta_full 25.242
_diffrn_reflns_theta_max 27.571
_diffrn_reflns_theta_min 2.209
_diffrn_source 'microfocus sealed X-ray tube'
_diffrn_source_type 'Incoatec I\ms'
_exptl_absorpt_coefficient_mu 0.491
_exptl_absorpt_correction_T_max 0.7456
_exptl_absorpt_correction_T_min 0.6994
_exptl_absorpt_correction_type multi-scan
_exptl_absorpt_process_details
'SADABS 2016/2: Krause, L., Herbst-Irmer, R., Sheldrick G.M. & Stalke D., J. Appl. Cryst. 48 (2015) 3-10'
_exptl_crystal_colour colourless
_exptl_crystal_colour_primary colourless
_exptl_crystal_density_diffrn 1.118
_exptl_crystal_description block
_exptl_crystal_F_000 2160
_exptl_crystal_size_max 0.37
_exptl_crystal_size_mid 0.3
_exptl_crystal_size_min 0.19
_refine_diff_density_max 0.556
_refine_diff_density_min -0.495
_refine_diff_density_rms 0.052
_refine_ls_extinction_method none
_refine_ls_goodness_of_fit_ref 1.027
_refine_ls_hydrogen_treatment constr
_refine_ls_matrix_type full
_refine_ls_number_parameters 592
_refine_ls_number_reflns 13562
_refine_ls_number_restraints 164
_refine_ls_restrained_S_all 1.033
_refine_ls_R_factor_all 0.0539
_refine_ls_R_factor_gt 0.0367
_refine_ls_shift/su_max 0.001
_refine_ls_shift/su_mean 0.000
_refine_ls_structure_factor_coef Fsqd
_refine_ls_weighting_details 'w=1/[\s^2^(Fo^2^)+(0.0372P)^2^+3.9788P] where P=(Fo^2^+2Fc^2^)/3'
_refine_ls_weighting_scheme calc
_refine_ls_wR_factor_gt 0.0839
_refine_ls_wR_factor_ref 0.0913
_reflns_Friedel_coverage 0.000
_reflns_number_gt 10742
_reflns_number_total 13562
_reflns_threshold_expression 'I > 2\s(I)'
_cod_data_source_file c9cc08968c2.cif
_cod_data_source_block k18c6_fehmds3
_cod_depositor_comments 'Adding full bibliography for 7125833--7125836.cif.'
_cod_database_code 7125833
_shelx_shelxl_version_number 2014/7
_shelx_space_group_comment
;
The symmetry employed for this shelxl refinement is uniquely defined
by the following loop, which should always be used as a source of
symmetry information in preference to the above space-group names.
They are only intended as comments.
;
_shelx_estimated_absorpt_t_max 0.912
_shelx_estimated_absorpt_t_min 0.839
_olex2_refinement_description
;
1. Fixed Uiso
 At 1.2 times of:
  All C(H,H) groups
 At 1.5 times of:
  All C(H,H,H) groups
2. Restrained distances
 O1L-C1L = O1L-C3L = O1LA-C1LA = O1LA-C3LA
 1.45 with sigma of 0.01
 C1L-C2L = C3L-C4L = C1LA-C2LA = C3LA-C4LA
 1.54 with sigma of 0.01
 O1L-C2L \\sim O1L-C4L \\sim O1LA-C2LA \\sim O1LA-C4LA
 with sigma of 0.02
3. Uiso/Uaniso restraints and constraints
O1L \\sim C1L \\sim C2L \\sim C3L \\sim C4L \\sim O1LA \\sim C1LA \\sim C2LA
\\sim C3LA \\sim C4LA: within 2A with sigma of 0.005 and sigma for terminal
atoms of 0.01
Uanis(O1L) \\sim Ueq, Uanis(C1L) \\sim Ueq, Uanis(C2L) \\sim Ueq, Uanis(C3L)
\\sim Ueq, Uanis(C4L) \\sim Ueq, Uanis(O1LA) \\sim Ueq, Uanis(C1LA) \\sim Ueq,
Uanis(C2LA) \\sim Ueq, Uanis(C3LA) \\sim Ueq, Uanis(C4LA) \\sim Ueq: with sigma
of 0.1 and sigma for terminal atoms of 0.2
Uanis(K1) = Uanis(K1A)
4. Rigid body (RIGU) restrains
 O1L, C1L, C2L, C3L, C4L, O1LA, C1LA, C2LA, C3LA, C4LA
 with sigma for 1-2 distances of 0.004 and sigma for 1-3 distances of 0.004
5. Others
 Fixed Sof: K1(0.25) K1A(0.25) O1L(0.35) C1L(0.35) H1LA(0.35) H1LB(0.35)
 C2L(0.35) H2LA(0.35) H2LB(0.35) H2LC(0.35) C3L(0.35) H3LA(0.35) H3LB(0.35)
 C4L(0.35) H4LA(0.35) H4LB(0.35) H4LC(0.35) O1LA(0.65) C1LA(0.65) H1LC(0.65)
 H1LD(0.65) C2LA(0.65) H2LD(0.65) H2LE(0.65) H2LF(0.65) C3LA(0.65) H3LC(0.65)
 H3LD(0.65) C4LA(0.65) H4LD(0.65) H4LE(0.65) H4LF(0.65)
6.a Secondary CH2 refined with riding coordinates:
 C2(H2A,H2B), C3(H3A,H3B), C5(H5A,H5B), C6(H6A,H6B), C8(H8A,H8B), C9(H9A,H9B),
 C2'(H2'A,H2'B), C3'(H3'A,H3'B), C5'(H5'A,H5'B), C6'(H6'A,H6'B), C8'(H8'A,H8'B),
  C9'(H9'A,H9'B), C1L(H1LA,H1LB), C3L(H3LA,H3LB), C1LA(H1LC,H1LD), C3LA(H3LC,
 H3LD), C1L'(H1LE,H1LF), C3L'(H3LE,H3LF)
6.b Idealised Me refined as rotating group:
 C11(H11A,H11B,H11C), C12(H12A,H12B,H12C), C13(H13A,H13B,H13C), C21(H21A,H21B,
 H21C), C22(H22A,H22B,H22C), C23(H23A,H23B,H23C), C31(H31A,H31B,H31C), C32(H32A,
 H32B,H32C), C33(H33A,H33B,H33C), C41(H41A,H41B,H41C), C42(H42A,H42B,H42C),
 C43(H43A,H43B,H43C), C51(H51A,H51B,H51C), C52(H52A,H52B,H52C), C53(H53A,H53B,
 H53C), C61(H61A,H61B,H61C), C62(H62A,H62B,H62C), C63(H63A,H63B,H63C), C2L(H2LA,
 H2LB,H2LC), C4L(H4LA,H4LB,H4LC), C2LA(H2LD,H2LE,H2LF), C4LA(H4LD,H4LE,H4LF),
 C2L'(H2LG,H2LH,H2LI), C4L'(H4LG,H4LH,H4LI)
;
_olex2_submission_special_instructions 'No special instructions were received'

loop_
_space_group_symop_operation_xyz
'x, y, z'
'-x+1/2, y+1/2, -z+1/2'
'-x, -y, -z'
'x-1/2, -y-1/2, z-1/2'

loop_
_atom_site_label
_atom_site_type_symbol
_atom_site_fract_x
_atom_site_fract_y
_atom_site_fract_z
_atom_site_U_iso_or_equiv
_atom_site_adp_type
_atom_site_occupancy
_atom_site_site_symmetry_order
_atom_site_calc_flag
_atom_site_refinement_flags_posn
_atom_site_refinement_flags_adp
_atom_site_refinement_flags_occupancy
_atom_site_disorder_assembly
_atom_site_disorder_group
Fe1 Fe 0.49743(2) 0.45582(2) 0.75145(2) 0.01210(6) Uani 1 1 d . . . . .
N1 N 0.50362(8) 0.56938(8) 0.75615(6) 0.0160(3) Uani 1 1 d . . . . .
N2 N 0.56038(9) 0.40179(8) 0.68698(6) 0.0188(3) Uani 1 1 d . . . . .
N3 N 0.42862(8) 0.39703(8) 0.81046(6) 0.0167(3) Uani 1 1 d . . . . .
Si1 Si 0.41057(3) 0.61995(3) 0.74201(2) 0.01808(10) Uani 1 1 d . . . . .
Si2 Si 0.60028(3) 0.61336(3) 0.77257(2) 0.02082(10) Uani 1 1 d . . . . .
Si3 Si 0.63348(3) 0.33306(3) 0.70936(2) 0.02403(11) Uani 1 1 d . . . . .
Si4 Si 0.54838(3) 0.43378(3) 0.61282(2) 0.02332(11) Uani 1 1 d . . . . .
Si5 Si 0.43856(3) 0.42144(3) 0.88645(2) 0.01921(10) Uani 1 1 d . . . . .
Si6 Si 0.35423(3) 0.33185(3) 0.78305(2) 0.02193(11) Uani 1 1 d . . . . .
C11 C 0.31341(11) 0.55664(10) 0.74420(8) 0.0228(4) Uani 1 1 d . . . . .
H11A H 0.2610 0.5877 0.7386 0.034 Uiso 1 1 calc GR . . . .
H11B H 0.3130 0.5304 0.7841 0.034 Uiso 1 1 calc GR . . . .
H11C H 0.3153 0.5186 0.7111 0.034 Uiso 1 1 calc GR . . . .
C12 C 0.39411(13) 0.69878(11) 0.79929(9) 0.0325(4) Uani 1 1 d . . . . .
H12A H 0.3367 0.7213 0.7920 0.049 Uiso 1 1 calc GR . . . .
H12B H 0.4383 0.7383 0.7946 0.049 Uiso 1 1 calc GR . . . .
H12C H 0.3988 0.6778 0.8411 0.049 Uiso 1 1 calc GR . . . .
C13 C 0.40478(13) 0.66884(11) 0.66471(9) 0.0312(4) Uani 1 1 d . . . . .
H13A H 0.3457 0.6869 0.6558 0.047 Uiso 1 1 calc GR . . . .
H13B H 0.4211 0.6325 0.6328 0.047 Uiso 1 1 calc GR . . . .
H13C H 0.4446 0.7125 0.6653 0.047 Uiso 1 1 calc GR . . . .
C21 C 0.60996(13) 0.65217(11) 0.85348(9) 0.0326(4) Uani 1 1 d . . . . .
H21A H 0.6664 0.6768 0.8602 0.049 Uiso 1 1 calc GR . . . .
H21B H 0.6044 0.6101 0.8829 0.049 Uiso 1 1 calc GR . . . .
H21C H 0.5641 0.6898 0.8594 0.049 Uiso 1 1 calc GR . . . .
C22 C 0.62059(14) 0.69685(12) 0.72022(10) 0.0378(5) Uani 1 1 d . . . . .
H22A H 0.6793 0.7163 0.7285 0.057 Uiso 1 1 calc GR . . . .
H22B H 0.5787 0.7375 0.7277 0.057 Uiso 1 1 calc GR . . . .
H22C H 0.6143 0.6802 0.6772 0.057 Uiso 1 1 calc GR . . . .
C23 C 0.69452(11) 0.54748(11) 0.76597(9) 0.0291(4) Uani 1 1 d . . . . .
H23A H 0.7483 0.5763 0.7729 0.044 Uiso 1 1 calc GR . . . .
H23B H 0.6933 0.5248 0.7247 0.044 Uiso 1 1 calc GR . . . .
H23C H 0.6914 0.5068 0.7969 0.044 Uiso 1 1 calc GR . . . .
C31 C 0.64863(13) 0.32594(12) 0.79506(9) 0.0331(5) Uani 1 1 d . . . . .
H31A H 0.6882 0.2837 0.8056 0.050 Uiso 1 1 calc GR . . . .
H31B H 0.5927 0.3164 0.8131 0.050 Uiso 1 1 calc GR . . . .
H31C H 0.6729 0.3740 0.8114 0.050 Uiso 1 1 calc GR . . . .
C32 C 0.74370(13) 0.35175(13) 0.67940(10) 0.0399(5) Uani 1 1 d . . . . .
H32A H 0.7826 0.3096 0.6915 0.060 Uiso 1 1 calc GR . . . .
H32B H 0.7665 0.3998 0.6967 0.060 Uiso 1 1 calc GR . . . .
H32C H 0.7395 0.3556 0.6344 0.060 Uiso 1 1 calc GR . . . .
C33 C 0.60063(16) 0.23383(11) 0.68398(11) 0.0428(5) Uani 1 1 d . . . . .
H33A H 0.6461 0.1974 0.6966 0.064 Uiso 1 1 calc GR . . . .
H33B H 0.5921 0.2328 0.6391 0.064 Uiso 1 1 calc GR . . . .
H33C H 0.5466 0.2197 0.7030 0.064 Uiso 1 1 calc GR . . . .
C41 C 0.43598(14) 0.46720(12) 0.59307(8) 0.0357(5) Uani 1 1 d . . . . .
H41A H 0.4355 0.4966 0.5547 0.054 Uiso 1 1 calc GR . . . .
H41B H 0.4158 0.4997 0.6263 0.054 Uiso 1 1 calc GR . . . .
H41C H 0.3977 0.4228 0.5879 0.054 Uiso 1 1 calc GR . . . .
C42 C 0.62208(16) 0.51595(12) 0.59632(9) 0.0414(5) Uani 1 1 d . . . . .
H42A H 0.6130 0.5318 0.5533 0.062 Uiso 1 1 calc GR . . . .
H42B H 0.6823 0.5000 0.6036 0.062 Uiso 1 1 calc GR . . . .
H42C H 0.6094 0.5590 0.6234 0.062 Uiso 1 1 calc GR . . . .
C43 C 0.56991(15) 0.35792(12) 0.55361(9) 0.0376(5) Uani 1 1 d . . . . .
H43A H 0.5625 0.3799 0.5122 0.056 Uiso 1 1 calc GR . . . .
H43B H 0.5293 0.3155 0.5580 0.056 Uiso 1 1 calc GR . . . .
H43C H 0.6292 0.3390 0.5598 0.056 Uiso 1 1 calc GR . . . .
C51 C 0.55174(12) 0.44807(13) 0.91014(8) 0.0338(5) Uani 1 1 d . . . . .
H51A H 0.5521 0.4748 0.9498 0.051 Uiso 1 1 calc GR . . . .
H51B H 0.5755 0.4817 0.8789 0.051 Uiso 1 1 calc GR . . . .
H51C H 0.5871 0.4017 0.9141 0.051 Uiso 1 1 calc GR . . . .
C52 C 0.41141(15) 0.34123(13) 0.94043(9) 0.0416(5) Uani 1 1 d . . . . .
H52A H 0.4172 0.3594 0.9831 0.062 Uiso 1 1 calc GR . . . .
H52B H 0.4510 0.2983 0.9347 0.062 Uiso 1 1 calc GR . . . .
H52C H 0.3519 0.3243 0.9316 0.062 Uiso 1 1 calc GR . . . .
C53 C 0.36916(14) 0.50430(13) 0.90761(9) 0.0386(5) Uani 1 1 d . . . . .
H53A H 0.3774 0.5149 0.9517 0.058 Uiso 1 1 calc GR . . . .
H53B H 0.3084 0.4919 0.8981 0.058 Uiso 1 1 calc GR . . . .
H53C H 0.3854 0.5495 0.8840 0.058 Uiso 1 1 calc GR . . . .
C61 C 0.38052(15) 0.23030(11) 0.80610(10) 0.0384(5) Uani 1 1 d . . . . .
H61A H 0.3390 0.1954 0.7855 0.058 Uiso 1 1 calc GR . . . .
H61B H 0.3771 0.2250 0.8508 0.058 Uiso 1 1 calc GR . . . .
H61C H 0.4391 0.2176 0.7940 0.058 Uiso 1 1 calc GR . . . .
C62 C 0.24244(12) 0.35339(13) 0.80966(10) 0.0380(5) Uani 1 1 d . . . . .
H62A H 0.2019 0.3145 0.7934 0.057 Uiso 1 1 calc GR . . . .
H62B H 0.2242 0.4040 0.7946 0.057 Uiso 1 1 calc GR . . . .
H62C H 0.2430 0.3528 0.8548 0.057 Uiso 1 1 calc GR . . . .
C63 C 0.34365(13) 0.33060(11) 0.69706(8) 0.0294(4) Uani 1 1 d . . . . .
H63A H 0.3024 0.2908 0.6837 0.044 Uiso 1 1 calc GR . . . .
H63B H 0.4001 0.3198 0.6802 0.044 Uiso 1 1 calc GR . . . .
H63C H 0.3229 0.3806 0.6822 0.044 Uiso 1 1 calc GR . . . .
K1 K -0.0077(14) 0.5056(11) 0.5015(10) 0.0158(17) Uani 0.25 1 d . . . A -1
K1A K 0.0170(14) 0.4829(12) 0.4923(10) 0.0158(17) Uani 0.25 1 d . . . A -2
O1 O 0.07726(8) 0.45502(7) 0.61168(5) 0.0250(3) Uani 1 1 d . . . . .
C2 C 0.13325(13) 0.50849(12) 0.64230(9) 0.0345(5) Uani 1 1 d . . . . .
H2A H 0.1688 0.4824 0.6748 0.041 Uiso 1 1 calc R . . . .
H2B H 0.0990 0.5489 0.6619 0.041 Uiso 1 1 calc R . . . .
C3 C 0.19034(13) 0.54322(13) 0.59567(9) 0.0355(5) Uani 1 1 d . . . . .
H3A H 0.2324 0.5786 0.6162 0.043 Uiso 1 1 calc R . . . .
H3B H 0.2229 0.5026 0.5749 0.043 Uiso 1 1 calc R . . . .
O4 O 0.13740(8) 0.58374(7) 0.55185(5) 0.0250(3) Uani 1 1 d . . . . .
C5 C 0.18701(12) 0.62470(11) 0.50916(8) 0.0280(4) Uani 1 1 d . . . . .
H5A H 0.2247 0.5889 0.4873 0.034 Uiso 1 1 calc R . . . .
H5B H 0.2241 0.6628 0.5312 0.034 Uiso 1 1 calc R . . . .
C6 C 0.12678(12) 0.66432(10) 0.46404(8) 0.0257(4) Uani 1 1 d . . . . .
H6A H 0.0850 0.6959 0.4862 0.031 Uiso 1 1 calc R . . . .
H6B H 0.1598 0.6984 0.4373 0.031 Uiso 1 1 calc R . . . .
O7 O 0.08198(8) 0.60819(7) 0.42771(5) 0.0216(3) Uani 1 1 d . . . . .
C8 C 0.02833(12) 0.64281(10) 0.38106(8) 0.0247(4) Uani 1 1 d . . . . .
H8A H 0.0643 0.6714 0.3522 0.030 Uiso 1 1 calc R . . . .
H8B H -0.0117 0.6794 0.3998 0.030 Uiso 1 1 calc R . . . .
C9 C -0.02213(12) 0.58196(11) 0.34693(8) 0.0265(4) Uani 1 1 d . . . . .
H9A H -0.0570 0.6052 0.3126 0.032 Uiso 1 1 calc R . . . .
H9B H 0.0178 0.5442 0.3295 0.032 Uiso 1 1 calc R . . . .
K2 K 0.0000 0.5000 1.0000 0.02941(13) Uani 1 2 d S T P . .
O1' O 0.02712(8) 0.34113(8) 0.98374(6) 0.0297(3) Uani 1 1 d . . . . .
C2' C 0.11370(13) 0.32534(12) 0.96960(10) 0.0341(5) Uani 1 1 d . . . . .
H2'A H 0.1253 0.3451 0.9281 0.041 Uiso 1 1 calc R . . . .
H2'B H 0.1235 0.2693 0.9697 0.041 Uiso 1 1 calc R . . . .
C3' C 0.17346(12) 0.36283(12) 1.01667(9) 0.0339(5) Uani 1 1 d . . . . .
H3'A H 0.1572 0.3479 1.0586 0.041 Uiso 1 1 calc R . . . .
H3'B H 0.2336 0.3458 1.0109 0.041 Uiso 1 1 calc R . . . .
O4' O 0.16770(8) 0.44370(8) 1.00985(6) 0.0286(3) Uani 1 1 d . . . . .
C5' C 0.22298(13) 0.48256(13) 1.05305(10) 0.0383(5) Uani 1 1 d . . . . .
H5'A H 0.2832 0.4648 1.0492 0.046 Uiso 1 1 calc R . . . .
H5'B H 0.2053 0.4715 1.0954 0.046 Uiso 1 1 calc R . . . .
C6' C 0.21761(12) 0.56704(13) 1.04096(10) 0.0378(5) Uani 1 1 d . . . . .
H6'A H 0.2575 0.5947 1.0700 0.045 Uiso 1 1 calc R . . . .
H6'B H 0.2347 0.5781 0.9985 0.045 Uiso 1 1 calc R . . . .
O7' O 0.13135(8) 0.59174(8) 1.04874(6) 0.0315(3) Uani 1 1 d . . . . .
C8' C 0.12227(13) 0.67258(12) 1.04501(10) 0.0374(5) Uani 1 1 d . . . . .
H8'A H 0.1347 0.6904 1.0030 0.045 Uiso 1 1 calc R . . . .
H8'B H 0.1636 0.6976 1.0746 0.045 Uiso 1 1 calc R . . . .
C9' C -0.03138(13) 0.30680(12) 0.94015(9) 0.0352(5) Uani 1 1 d . . . . .
H9'A H -0.0243 0.2505 0.9412 0.042 Uiso 1 1 calc R . . . .
H9'B H -0.0191 0.3249 0.8982 0.042 Uiso 1 1 calc R . . . .
O1L O -0.0897(5) 0.6232(5) 0.5336(3) 0.094(2) Uani 0.35 1 d D U . A -1
C1L C -0.1739(7) 0.6596(9) 0.5220(7) 0.117(3) Uani 0.35 1 d D U . A -1
H1LA H -0.1923 0.6821 0.5611 0.141 Uiso 0.35 1 calc R . . A -1
H1LB H -0.2161 0.6192 0.5100 0.141 Uiso 0.35 1 calc R . . A -1
C2L C -0.1788(11) 0.7215(10) 0.4732(7) 0.134(4) Uani 0.35 1 d D U . A -1
H2LA H -0.2351 0.7189 0.4508 0.201 Uiso 0.35 1 calc GR . . A -1
H2LB H -0.1327 0.7138 0.4443 0.201 Uiso 0.35 1 calc GR . . A -1
H2LC H -0.1720 0.7717 0.4928 0.201 Uiso 0.35 1 calc GR . . A -1
C3L C -0.0759(6) 0.6403(6) 0.5985(4) 0.077(2) Uani 0.35 1 d D U . A -1
H3LA H -0.0803 0.6963 0.6044 0.093 Uiso 0.35 1 calc R . . A -1
H3LB H -0.0165 0.6246 0.6116 0.093 Uiso 0.35 1 calc R . . A -1
C4L C -0.1393(9) 0.6010(13) 0.6397(7) 0.076(4) Uani 0.35 1 d D U . A -1
H4LA H -0.1157 0.6007 0.6822 0.113 Uiso 0.35 1 calc GR . . A -1
H4LB H -0.1487 0.5482 0.6256 0.113 Uiso 0.35 1 calc GR . . A -1
H4LC H -0.1943 0.6287 0.6378 0.113 Uiso 0.35 1 calc GR . . A -1
O1LA O 0.1363(2) 0.37080(18) 0.47145(14) 0.0547(8) Uani 0.65 1 d D U . A -2
C1LA C 0.1847(3) 0.3285(2) 0.5188(2) 0.0601(10) Uani 0.65 1 d D U . A -2
H1LC H 0.1751 0.3513 0.5597 0.072 Uiso 0.65 1 calc R . . A -2
H1LD H 0.2473 0.3313 0.5113 0.072 Uiso 0.65 1 calc R . . A -2
C2LA C 0.1548(4) 0.2441(2) 0.5179(3) 0.0653(14) Uani 0.65 1 d D U . A -2
H2LD H 0.1866 0.2156 0.5504 0.098 Uiso 0.65 1 calc GR . . A -2
H2LE H 0.1659 0.2214 0.4778 0.098 Uiso 0.65 1 calc GR . . A -2
H2LF H 0.0927 0.2418 0.5250 0.098 Uiso 0.65 1 calc GR . . A -2
C3LA C 0.1603(3) 0.3499(2) 0.41038(17) 0.0582(10) Uani 0.65 1 d D U . A -2
H3LC H 0.1446 0.2958 0.4021 0.070 Uiso 0.65 1 calc R . . A -2
H3LD H 0.2235 0.3553 0.4070 0.070 Uiso 0.65 1 calc R . . A -2
C4LA C 0.1136(5) 0.4016(6) 0.3635(3) 0.0651(18) Uani 0.65 1 d D U . A -2
H4LD H 0.1269 0.3852 0.3219 0.098 Uiso 0.65 1 calc GR . . A -2
H4LE H 0.1326 0.4546 0.3699 0.098 Uiso 0.65 1 calc GR . . A -2
H4LF H 0.0511 0.3982 0.3687 0.098 Uiso 0.65 1 calc GR . . A -2
C1L' C 0.11811(17) 0.53897(17) 0.86780(13) 0.0615(8) Uani 1 1 d . . . . .
H1LE H 0.1463 0.5202 0.8306 0.074 Uiso 1 1 calc R . . . .
H1LF H 0.1527 0.5203 0.9041 0.074 Uiso 1 1 calc R . . . .
O1L' O 0.03463(11) 0.50574(12) 0.86911(8) 0.0579(5) Uani 1 1 d . . . . .
C2L' C 0.1216(2) 0.62203(18) 0.86766(15) 0.0786(10) Uani 1 1 d . . . . .
H2LG H 0.1816 0.6388 0.8742 0.118 Uiso 1 1 calc GR . . . .
H2LH H 0.0868 0.6420 0.9008 0.118 Uiso 1 1 calc GR . . . .
H2LI H 0.0986 0.6413 0.8279 0.118 Uiso 1 1 calc GR . . . .
C3L' C -0.0163(3) 0.51561(19) 0.81469(13) 0.0793(10) Uani 1 1 d . . . . .
H3LE H 0.0222 0.5213 0.7797 0.095 Uiso 1 1 calc R . . . .
H3LF H -0.0500 0.5635 0.8179 0.095 Uiso 1 1 calc R . . . .
C4L' C -0.07678(18) 0.45087(19) 0.80175(12) 0.0654(8) Uani 1 1 d . . . . .
H4LG H -0.1157 0.4639 0.7666 0.098 Uiso 1 1 calc GR . . . .
H4LH H -0.1107 0.4412 0.8380 0.098 Uiso 1 1 calc GR . . . .
H4LI H -0.0437 0.4049 0.7921 0.098 Uiso 1 1 calc GR . . . .

loop_
_atom_site_aniso_label
_atom_site_aniso_U_11
_atom_site_aniso_U_22
_atom_site_aniso_U_33
_atom_site_aniso_U_23
_atom_site_aniso_U_13
_atom_site_aniso_U_12
Fe1 0.01306(11) 0.01106(11) 0.01221(10) 0.00007(8) 0.00074(8) -0.00018(8)
N1 0.0168(6) 0.0114(6) 0.0196(7) -0.0009(5) -0.0014(5) -0.0009(5)
N2 0.0230(7) 0.0174(7) 0.0164(6) -0.0003(5) 0.0054(5) 0.0024(6)
N3 0.0157(6) 0.0179(7) 0.0167(6) 0.0015(5) 0.0024(5) -0.0027(5)
Si1 0.0202(2) 0.0135(2) 0.0203(2) -0.00054(17) -0.00356(17) 0.00263(18)
Si2 0.0205(2) 0.0165(2) 0.0249(2) -0.00105(18) -0.00520(18) -0.00457(18)
Si3 0.0262(3) 0.0202(2) 0.0264(2) 0.00259(19) 0.0105(2) 0.0082(2)
Si4 0.0351(3) 0.0213(2) 0.0138(2) -0.00143(18) 0.00393(19) -0.0026(2)
Si5 0.0170(2) 0.0266(2) 0.0141(2) 0.00330(18) 0.00164(17) 0.00008(19)
Si6 0.0215(2) 0.0184(2) 0.0261(2) -0.00089(19) 0.00385(19) -0.00711(19)
C11 0.0175(8) 0.0251(9) 0.0252(9) 0.0009(7) -0.0055(7) 0.0032(7)
C12 0.0351(11) 0.0236(10) 0.0381(11) -0.0095(8) -0.0053(9) 0.0090(8)
C13 0.0379(11) 0.0253(10) 0.0297(10) 0.0078(8) -0.0057(8) 0.0018(8)
C21 0.0380(11) 0.0234(10) 0.0350(10) -0.0085(8) -0.0142(9) 0.0028(8)
C22 0.0400(12) 0.0278(11) 0.0449(12) 0.0080(9) -0.0061(9) -0.0169(9)
C23 0.0179(8) 0.0341(11) 0.0350(10) -0.0049(8) -0.0030(7) -0.0039(8)
C31 0.0324(10) 0.0356(11) 0.0317(10) 0.0123(8) 0.0054(8) 0.0172(9)
C32 0.0303(11) 0.0444(13) 0.0463(12) 0.0095(10) 0.0176(9) 0.0132(9)
C33 0.0592(15) 0.0215(10) 0.0485(13) -0.0021(9) 0.0135(11) 0.0097(10)
C41 0.0487(13) 0.0400(12) 0.0180(9) 0.0039(8) -0.0036(8) 0.0077(10)
C42 0.0679(15) 0.0365(12) 0.0198(9) 0.0052(8) 0.0005(9) -0.0203(11)
C43 0.0541(13) 0.0370(12) 0.0222(9) -0.0083(8) 0.0089(9) -0.0035(10)
C51 0.0250(9) 0.0574(14) 0.0188(9) -0.0027(9) -0.0024(7) -0.0063(9)
C52 0.0511(13) 0.0483(13) 0.0259(10) 0.0134(9) 0.0063(9) -0.0072(11)
C53 0.0430(12) 0.0529(14) 0.0195(9) -0.0089(9) -0.0023(8) 0.0192(10)
C61 0.0516(13) 0.0217(10) 0.0421(12) 0.0029(9) 0.0051(10) -0.0092(9)
C62 0.0239(10) 0.0411(12) 0.0498(13) -0.0108(10) 0.0092(9) -0.0145(9)
C63 0.0316(10) 0.0266(10) 0.0297(10) -0.0066(8) -0.0022(8) -0.0108(8)
K1 0.018(4) 0.017(5) 0.012(3) -0.004(3) 0.001(2) -0.002(3)
K1A 0.018(4) 0.017(5) 0.012(3) -0.004(3) 0.001(2) -0.002(3)
O1 0.0266(6) 0.0271(7) 0.0209(6) 0.0015(5) -0.0026(5) -0.0077(5)
C2 0.0378(11) 0.0398(12) 0.0245(9) 0.0061(8) -0.0144(8) -0.0159(9)
C3 0.0265(10) 0.0427(12) 0.0360(11) 0.0100(9) -0.0150(8) -0.0115(9)
O4 0.0221(6) 0.0312(7) 0.0215(6) 0.0037(5) -0.0033(5) -0.0082(5)
C5 0.0249(9) 0.0330(10) 0.0261(9) 0.0002(8) 0.0007(7) -0.0132(8)
C6 0.0331(10) 0.0214(9) 0.0229(9) -0.0008(7) 0.0022(7) -0.0094(8)
O7 0.0264(6) 0.0178(6) 0.0203(6) 0.0002(5) -0.0018(5) -0.0027(5)
C8 0.0277(9) 0.0225(9) 0.0240(9) 0.0061(7) 0.0008(7) -0.0001(7)
C9 0.0323(10) 0.0280(10) 0.0188(8) 0.0055(7) -0.0016(7) -0.0032(8)
K2 0.0147(2) 0.0291(3) 0.0440(3) -0.0087(3) -0.0045(2) 0.0034(2)
O1' 0.0258(7) 0.0335(7) 0.0301(7) -0.0005(6) 0.0069(5) 0.0029(6)
C2' 0.0325(10) 0.0299(10) 0.0410(11) 0.0071(9) 0.0154(9) 0.0101(8)
C3' 0.0250(10) 0.0386(12) 0.0384(11) 0.0123(9) 0.0057(8) 0.0118(8)
O4' 0.0199(6) 0.0370(8) 0.0286(7) 0.0068(6) -0.0013(5) 0.0032(5)
C5' 0.0210(9) 0.0596(14) 0.0336(11) -0.0010(10) -0.0076(8) 0.0062(9)
C6' 0.0181(9) 0.0514(13) 0.0437(12) -0.0086(10) -0.0030(8) -0.0008(9)
O7' 0.0209(6) 0.0398(8) 0.0339(7) -0.0045(6) 0.0023(5) -0.0011(6)
C8' 0.0327(11) 0.0381(12) 0.0414(12) -0.0117(9) 0.0015(9) -0.0080(9)
C9' 0.0364(11) 0.0336(11) 0.0358(11) -0.0095(9) 0.0040(9) 0.0003(9)
O1L 0.071(4) 0.121(5) 0.091(4) -0.023(4) 0.001(3) 0.004(4)
C1L 0.092(5) 0.144(6) 0.117(5) -0.013(5) 0.005(5) 0.011(5)
C2L 0.106(8) 0.158(9) 0.142(8) 0.002(8) 0.048(7) 0.035(8)
C3L 0.054(4) 0.102(5) 0.077(4) -0.028(4) 0.001(3) 0.002(4)
C4L 0.042(6) 0.092(7) 0.092(6) -0.007(5) 0.000(5) 0.006(5)
O1LA 0.064(2) 0.0437(15) 0.0580(16) -0.0132(12) 0.0182(16) 0.0139(15)
C1LA 0.073(3) 0.048(2) 0.060(2) -0.0144(19) 0.017(2) 0.004(2)
C2LA 0.066(3) 0.045(2) 0.086(3) -0.022(2) 0.017(3) 0.011(2)
C3LA 0.074(2) 0.051(2) 0.051(2) -0.0044(17) 0.0131(18) 0.0127(19)
C4LA 0.068(5) 0.065(3) 0.062(3) 0.014(3) -0.001(3) 0.009(4)
C1L' 0.0501(15) 0.076(2) 0.0592(17) 0.0228(15) 0.0108(13) 0.0050(14)
O1L' 0.0467(10) 0.0841(14) 0.0426(9) 0.0178(9) -0.0002(8) 0.0034(9)
C2L' 0.094(2) 0.068(2) 0.072(2) 0.0086(17) -0.0248(18) 0.0057(18)
C3L' 0.129(3) 0.066(2) 0.0413(15) 0.0028(14) -0.0168(17) -0.003(2)
C4L' 0.0561(16) 0.101(2) 0.0392(14) 0.0041(15) 0.0058(12) -0.0045(16)

loop_
_atom_type_symbol
_atom_type_description
_atom_type_scat_dispersion_real
_atom_type_scat_dispersion_imag
_atom_type_scat_source
C C 0.0033 0.0016 'International Tables Vol C Tables 4.2.6.8 and 6.1.1.4'
H H 0.0000 0.0000 'International Tables Vol C Tables 4.2.6.8 and 6.1.1.4'
Fe Fe 0.3463 0.8444 'International Tables Vol C Tables 4.2.6.8 and 6.1.1.4'
K K 0.2009 0.2494 'International Tables Vol C Tables 4.2.6.8 and 6.1.1.4'
N N 0.0061 0.0033 'International Tables Vol C Tables 4.2.6.8 and 6.1.1.4'
O O 0.0106 0.0060 'International Tables Vol C Tables 4.2.6.8 and 6.1.1.4'
Si Si 0.0817 0.0704 'International Tables Vol C Tables 4.2.6.8 and 6.1.1.4'

loop_
_geom_angle_atom_site_label_1
_geom_angle_atom_site_label_2
_geom_angle_atom_site_label_3
_geom_angle
_geom_angle_site_symmetry_1
_geom_angle_site_symmetry_3
N2 Fe1 N1 119.21(6) . .
N2 Fe1 N3 120.22(6) . .
N3 Fe1 N1 120.57(5) . .
Si1 N1 Fe1 117.92(7) . .
Si2 N1 Fe1 119.98(7) . .
Si2 N1 Si1 122.09(8) . .
Si3 N2 Fe1 118.28(7) . .
Si3 N2 Si4 122.96(8) . .
Si4 N2 Fe1 118.30(8) . .
Si5 N3 Fe1 117.77(7) . .
Si5 N3 Si6 122.44(8) . .
Si6 N3 Fe1 119.41(7) . .
N1 Si1 C11 111.32(7) . .
N1 Si1 C12 113.31(8) . .
N1 Si1 C13 113.85(8) . .
C11 Si1 C12 106.58(9) . .
C11 Si1 C13 106.38(8) . .
C12 Si1 C13 104.81(9) . .
N1 Si2 C21 113.11(8) . .
N1 Si2 C22 112.87(8) . .
N1 Si2 C23 112.81(8) . .
C22 Si2 C21 106.02(9) . .
C23 Si2 C21 105.10(9) . .
C23 Si2 C22 106.27(10) . .
N2 Si3 C31 112.64(8) . .
N2 Si3 C32 112.34(8) . .
N2 Si3 C33 113.32(9) . .
C31 Si3 C32 106.10(10) . .
C31 Si3 C33 104.59(10) . .
C32 Si3 C33 107.26(10) . .
N2 Si4 C41 112.53(8) . .
N2 Si4 C42 112.75(8) . .
N2 Si4 C43 113.47(8) . .
C41 Si4 C42 106.56(11) . .
C41 Si4 C43 104.57(10) . .
C42 Si4 C43 106.32(10) . .
N3 Si5 C51 112.09(8) . .
N3 Si5 C52 113.75(9) . .
N3 Si5 C53 113.64(8) . .
C51 Si5 C52 104.15(10) . .
C51 Si5 C53 106.37(10) . .
C53 Si5 C52 106.08(10) . .
N3 Si6 C61 113.54(9) . .
N3 Si6 C62 111.99(8) . .
N3 Si6 C63 112.73(7) . .
C61 Si6 C62 107.32(10) . .
C63 Si6 C61 105.31(9) . .
C63 Si6 C62 105.35(10) . .
Si1 C11 H11A 109.5 . .
Si1 C11 H11B 109.5 . .
Si1 C11 H11C 109.5 . .
H11A C11 H11B 109.5 . .
H11A C11 H11C 109.5 . .
H11B C11 H11C 109.5 . .
Si1 C12 H12A 109.5 . .
Si1 C12 H12B 109.5 . .
Si1 C12 H12C 109.5 . .
H12A C12 H12B 109.5 . .
H12A C12 H12C 109.5 . .
H12B C12 H12C 109.5 . .
Si1 C13 H13A 109.5 . .
Si1 C13 H13B 109.5 . .
Si1 C13 H13C 109.5 . .
H13A C13 H13B 109.5 . .
H13A C13 H13C 109.5 . .
H13B C13 H13C 109.5 . .
Si2 C21 H21A 109.5 . .
Si2 C21 H21B 109.5 . .
Si2 C21 H21C 109.5 . .
H21A C21 H21B 109.5 . .
H21A C21 H21C 109.5 . .
H21B C21 H21C 109.5 . .
Si2 C22 H22A 109.5 . .
Si2 C22 H22B 109.5 . .
Si2 C22 H22C 109.5 . .
H22A C22 H22B 109.5 . .
H22A C22 H22C 109.5 . .
H22B C22 H22C 109.5 . .
Si2 C23 H23A 109.5 . .
Si2 C23 H23B 109.5 . .
Si2 C23 H23C 109.5 . .
H23A C23 H23B 109.5 . .
H23A C23 H23C 109.5 . .
H23B C23 H23C 109.5 . .
Si3 C31 H31A 109.5 . .
Si3 C31 H31B 109.5 . .
Si3 C31 H31C 109.5 . .
H31A C31 H31B 109.5 . .
H31A C31 H31C 109.5 . .
H31B C31 H31C 109.5 . .
Si3 C32 H32A 109.5 . .
Si3 C32 H32B 109.5 . .
Si3 C32 H32C 109.5 . .
H32A C32 H32B 109.5 . .
H32A C32 H32C 109.5 . .
H32B C32 H32C 109.5 . .
Si3 C33 H33A 109.5 . .
Si3 C33 H33B 109.5 . .
Si3 C33 H33C 109.5 . .
H33A C33 H33B 109.5 . .
H33A C33 H33C 109.5 . .
H33B C33 H33C 109.5 . .
Si4 C41 H41A 109.5 . .
Si4 C41 H41B 109.5 . .
Si4 C41 H41C 109.5 . .
H41A C41 H41B 109.5 . .
H41A C41 H41C 109.5 . .
H41B C41 H41C 109.5 . .
Si4 C42 H42A 109.5 . .
Si4 C42 H42B 109.5 . .
Si4 C42 H42C 109.5 . .
H42A C42 H42B 109.5 . .
H42A C42 H42C 109.5 . .
H42B C42 H42C 109.5 . .
Si4 C43 H43A 109.5 . .
Si4 C43 H43B 109.5 . .
Si4 C43 H43C 109.5 . .
H43A C43 H43B 109.5 . .
H43A C43 H43C 109.5 . .
H43B C43 H43C 109.5 . .
Si5 C51 H51A 109.5 . .
Si5 C51 H51B 109.5 . .
Si5 C51 H51C 109.5 . .
H51A C51 H51B 109.5 . .
H51A C51 H51C 109.5 . .
H51B C51 H51C 109.5 . .
Si5 C52 H52A 109.5 . .
Si5 C52 H52B 109.5 . .
Si5 C52 H52C 109.5 . .
H52A C52 H52B 109.5 . .
H52A C52 H52C 109.5 . .
H52B C52 H52C 109.5 . .
Si5 C53 H53A 109.5 . .
Si5 C53 H53B 109.5 . .
Si5 C53 H53C 109.5 . .
H53A C53 H53B 109.5 . .
H53A C53 H53C 109.5 . .
H53B C53 H53C 109.5 . .
Si6 C61 H61A 109.5 . .
Si6 C61 H61B 109.5 . .
Si6 C61 H61C 109.5 . .
H61A C61 H61B 109.5 . .
H61A C61 H61C 109.5 . .
H61B C61 H61C 109.5 . .
Si6 C62 H62A 109.5 . .
Si6 C62 H62B 109.5 . .
Si6 C62 H62C 109.5 . .
H62A C62 H62B 109.5 . .
H62A C62 H62C 109.5 . .
H62B C62 H62C 109.5 . .
Si6 C63 H63A 109.5 . .
Si6 C63 H63B 109.5 . .
Si6 C63 H63C 109.5 . .
H63A C63 H63B 109.5 . .
H63A C63 H63C 109.5 . .
H63B C63 H63C 109.5 . .
O4 K1 O1 59.0(5) . .
O7 K1 O1 117.3(8) . .
O7 K1 O4 60.4(5) . .
O1L K1 O1 104.0(7) . .
O1L K1 O4 84.3(6) . .
O1L K1 O7 84.5(7) . .
O1 K1A O4 59.4(5) . .
O1 K1A O7 119.5(8) . .
O7 K1A O4 60.1(5) . .
O1LA K1A O1 80.0(6) . .
O1LA K1A O4 94.8(7) . .
O1LA K1A O7 102.5(7) . .
C2 O1 K1 116.5(5) . .
C2 O1 K1A 120.0(5) . .
C9 O1 K1 114.0(5) 3_566 .
C9 O1 K1A 119.1(5) 3_566 .
C9 O1 C2 111.92(13) 3_566 .
O1 C2 H2A 110.0 . .
O1 C2 H2B 110.0 . .
O1 C2 C3 108.34(15) . .
H2A C2 H2B 108.4 . .
C3 C2 H2A 110.0 . .
C3 C2 H2B 110.0 . .
C2 C3 H3A 110.0 . .
C2 C3 H3B 110.0 . .
H3A C3 H3B 108.4 . .
O4 C3 C2 108.34(16) . .
O4 C3 H3A 110.0 . .
O4 C3 H3B 110.0 . .
C3 O4 K1 116.7(5) . .
C3 O4 K1A 110.3(5) . .
C3 O4 C5 112.09(14) . .
C5 O4 K1 115.8(5) . .
C5 O4 K1A 112.2(5) . .
O4 C5 H5A 109.9 . .
O4 C5 H5B 109.9 . .
O4 C5 C6 108.76(14) . .
H5A C5 H5B 108.3 . .
C6 C5 H5A 109.9 . .
C6 C5 H5B 109.9 . .
C5 C6 H6A 109.9 . .
C5 C6 H6B 109.9 . .
H6A C6 H6B 108.3 . .
O7 C6 C5 108.79(14) . .
O7 C6 H6A 109.9 . .
O7 C6 H6B 109.9 . .
C6 O7 K1 111.4(4) . .
C6 O7 K1A 115.9(5) . .
C8 O7 K1 113.0(5) . .
C8 O7 K1A 118.6(5) . .
C8 O7 C6 111.15(13) . .
O7 C8 H8A 109.8 . .
O7 C8 H8B 109.8 . .
O7 C8 C9 109.25(14) . .
H8A C8 H8B 108.3 . .
C9 C8 H8A 109.8 . .
C9 C8 H8B 109.8 . .
O1 C9 C8 108.91(14) 3_566 .
O1 C9 H9A 109.9 3_566 .
O1 C9 H9B 109.9 3_566 .
C8 C9 H9A 109.9 . .
C8 C9 H9B 109.9 . .
H9A C9 H9B 108.3 . .
O1' K2 O1' 180.00(5) 3_567 .
O1' K2 O1L' 97.01(5) 3_567 .
O1' K2 O1L' 97.02(5) . 3_567
O1' K2 O1L' 82.98(5) 3_567 3_567
O1' K2 O1L' 82.99(5) . .
O4' K2 O1' 118.72(4) 3_567 .
O4' K2 O1' 61.28(4) . .
O4' K2 O1' 118.72(4) . 3_567
O4' K2 O1' 61.28(4) 3_567 3_567
O4' K2 O4' 180.0 . 3_567
O4' K2 O1L' 83.05(4) . .
O4' K2 O1L' 96.96(4) 3_567 .
O4' K2 O1L' 83.04(4) 3_567 3_567
O4' K2 O1L' 96.96(4) . 3_567
O7' K2 O1' 59.66(4) . 3_567
O7' K2 O1' 120.34(4) 3_567 3_567
O7' K2 O1' 59.66(4) 3_567 .
O7' K2 O1' 120.34(4) . .
O7' K2 O4' 60.33(4) 3_567 3_567
O7' K2 O4' 119.67(4) 3_567 .
O7' K2 O4' 60.32(4) . .
O7' K2 O4' 119.68(4) . 3_567
O7' K2 O7' 180.0 3_567 .
O7' K2 O1L' 78.94(5) 3_567 .
O7' K2 O1L' 78.93(5) . 3_567
O7' K2 O1L' 101.07(5) . .
O7' K2 O1L' 101.07(5) 3_567 3_567
O1L' K2 O1L' 180.0 3_567 .
C2' O1' K2 111.40(11) . .
C2' O1' C9' 110.97(15) . .
C9' O1' K2 113.85(11) . .
O1' C2' H2'A 109.8 . .
O1' C2' H2'B 109.8 . .
O1' C2' C3' 109.28(16) . .
H2'A C2' H2'B 108.3 . .
C3' C2' H2'A 109.8 . .
C3' C2' H2'B 109.8 . .
C2' C3' H3'A 109.9 . .
C2' C3' H3'B 109.9 . .
H3'A C3' H3'B 108.3 . .
O4' C3' C2' 109.14(15) . .
O4' C3' H3'A 109.9 . .
O4' C3' H3'B 109.9 . .
C3' O4' K2 114.47(10) . .
C5' O4' K2 114.78(11) . .
C5' O4' C3' 111.89(15) . .
O4' C5' H5'A 109.9 . .
O4' C5' H5'B 109.9 . .
O4' C5' C6' 109.11(16) . .
H5'A C5' H5'B 108.3 . .
C6' C5' H5'A 109.9 . .
C6' C5' H5'B 109.9 . .
C5' C6' H6'A 109.9 . .
C5' C6' H6'B 109.9 . .
H6'A C6' H6'B 108.3 . .
O7' C6' C5' 108.88(17) . .
O7' C6' H6'A 109.9 . .
O7' C6' H6'B 109.9 . .
C6' O7' K2 117.31(11) . .
C6' O7' C8' 112.73(15) . .
C8' O7' K2 118.97(11) . .
O7' C8' H8'A 110.0 . .
O7' C8' H8'B 110.0 . .
O7' C8' C9' 108.52(17) . 3_567
H8'A C8' H8'B 108.4 . .
C9' C8' H8'A 110.0 3_567 .
C9' C8' H8'B 110.0 3_567 .
O1' C9' C8' 109.53(16) . 3_567
O1' C9' H9'A 109.8 . .
O1' C9' H9'B 109.8 . .
C8' C9' H9'A 109.8 3_567 .
C8' C9' H9'B 109.8 3_567 .
H9'A C9' H9'B 108.2 . .
C1L O1L K1 139.4(10) . .
C3L O1L K1 112.3(8) . .
C3L O1L C1L 100.0(9) . .
O1L C1L H1LA 108.1 . .
O1L C1L H1LB 108.1 . .
O1L C1L C2L 116.8(10) . .
H1LA C1L H1LB 107.3 . .
C2L C1L H1LA 108.1 . .
C2L C1L H1LB 108.1 . .
C1L C2L H2LA 109.5 . .
C1L C2L H2LB 109.5 . .
C1L C2L H2LC 109.5 . .
H2LA C2L H2LB 109.5 . .
H2LA C2L H2LC 109.5 . .
H2LB C2L H2LC 109.5 . .
O1L C3L H3LA 108.7 . .
O1L C3L H3LB 108.7 . .
O1L C3L C4L 114.1(9) . .
H3LA C3L H3LB 107.6 . .
C4L C3L H3LA 108.7 . .
C4L C3L H3LB 108.7 . .
C3L C4L H4LA 109.5 . .
C3L C4L H4LB 109.5 . .
C3L C4L H4LC 109.5 . .
H4LA C4L H4LB 109.5 . .
H4LA C4L H4LC 109.5 . .
H4LB C4L H4LC 109.5 . .
C1LA O1LA K1A 125.3(5) . .
C3LA O1LA K1A 122.3(5) . .
C3LA O1LA C1LA 112.3(3) . .
O1LA C1LA H1LC 109.8 . .
O1LA C1LA H1LD 109.8 . .
O1LA C1LA C2LA 109.3(4) . .
H1LC C1LA H1LD 108.3 . .
C2LA C1LA H1LC 109.8 . .
C2LA C1LA H1LD 109.8 . .
C1LA C2LA H2LD 109.5 . .
C1LA C2LA H2LE 109.5 . .
C1LA C2LA H2LF 109.5 . .
H2LD C2LA H2LE 109.5 . .
H2LD C2LA H2LF 109.5 . .
H2LE C2LA H2LF 109.5 . .
O1LA C3LA H3LC 109.8 . .
O1LA C3LA H3LD 109.8 . .
O1LA C3LA C4LA 109.5(4) . .
H3LC C3LA H3LD 108.2 . .
C4LA C3LA H3LC 109.8 . .
C4LA C3LA H3LD 109.8 . .
C3LA C4LA H4LD 109.5 . .
C3LA C4LA H4LE 109.5 . .
C3LA C4LA H4LF 109.5 . .
H4LD C4LA H4LE 109.5 . .
H4LD C4LA H4LF 109.5 . .
H4LE C4LA H4LF 109.5 . .
H1LE C1L' H1LF 107.4 . .
O1L' C1L' H1LE 108.2 . .
O1L' C1L' H1LF 108.2 . .
O1L' C1L' C2L' 116.3(3) . .
C2L' C1L' H1LE 108.2 . .
C2L' C1L' H1LF 108.2 . .
C1L' O1L' K2 103.73(15) . .
C3L' O1L' K2 134.91(19) . .
C3L' O1L' C1L' 114.4(2) . .
C1L' C2L' H2LG 109.5 . .
C1L' C2L' H2LH 109.5 . .
C1L' C2L' H2LI 109.5 . .
H2LG C2L' H2LH 109.5 . .
H2LG C2L' H2LI 109.5 . .
H2LH C2L' H2LI 109.5 . .
O1L' C3L' H3LE 109.0 . .
O1L' C3L' H3LF 109.0 . .
O1L' C3L' C4L' 113.1(2) . .
H3LE C3L' H3LF 107.8 . .
C4L' C3L' H3LE 109.0 . .
C4L' C3L' H3LF 109.0 . .
C3L' C4L' H4LG 109.5 . .
C3L' C4L' H4LH 109.5 . .
C3L' C4L' H4LI 109.5 . .
H4LG C4L' H4LH 109.5 . .
H4LG C4L' H4LI 109.5 . .
H4LH C4L' H4LI 109.5 . .

loop_
_geom_bond_atom_site_label_1
_geom_bond_atom_site_label_2
_geom_bond_distance
_geom_bond_site_symmetry_2
Fe1 N1 1.9885(13) .
Fe1 N2 1.9788(13) .
Fe1 N3 1.9864(13) .
N1 Si1 1.7075(14) .
N1 Si2 1.7073(13) .
N2 Si3 1.7074(15) .
N2 Si4 1.7086(14) .
N3 Si5 1.7067(14) .
N3 Si6 1.7096(14) .
Si1 C11 1.8695(18) .
Si1 C12 1.8806(19) .
Si1 C13 1.8833(19) .
Si2 C21 1.8848(19) .
Si2 C22 1.884(2) .
Si2 C23 1.8687(19) .
Si3 C31 1.8719(19) .
Si3 C32 1.880(2) .
Si3 C33 1.883(2) .
Si4 C41 1.869(2) .
Si4 C42 1.877(2) .
Si4 C43 1.886(2) .
Si5 C51 1.8654(19) .
Si5 C52 1.886(2) .
Si5 C53 1.871(2) .
Si6 C61 1.883(2) .
Si6 C62 1.885(2) .
Si6 C63 1.8694(19) .
C11 H11A 0.9800 .
C11 H11B 0.9800 .
C11 H11C 0.9800 .
C12 H12A 0.9800 .
C12 H12B 0.9800 .
C12 H12C 0.9800 .
C13 H13A 0.9800 .
C13 H13B 0.9800 .
C13 H13C 0.9800 .
C21 H21A 0.9800 .
C21 H21B 0.9800 .
C21 H21C 0.9800 .
C22 H22A 0.9800 .
C22 H22B 0.9800 .
C22 H22C 0.9800 .
C23 H23A 0.9800 .
C23 H23B 0.9800 .
C23 H23C 0.9800 .
C31 H31A 0.9800 .
C31 H31B 0.9800 .
C31 H31C 0.9800 .
C32 H32A 0.9800 .
C32 H32B 0.9800 .
C32 H32C 0.9800 .
C33 H33A 0.9800 .
C33 H33B 0.9800 .
C33 H33C 0.9800 .
C41 H41A 0.9800 .
C41 H41B 0.9800 .
C41 H41C 0.9800 .
C42 H42A 0.9800 .
C42 H42B 0.9800 .
C42 H42C 0.9800 .
C43 H43A 0.9800 .
C43 H43B 0.9800 .
C43 H43C 0.9800 .
C51 H51A 0.9800 .
C51 H51B 0.9800 .
C51 H51C 0.9800 .
C52 H52A 0.9800 .
C52 H52B 0.9800 .
C52 H52C 0.9800 .
C53 H53A 0.9800 .
C53 H53B 0.9800 .
C53 H53C 0.9800 .
C61 H61A 0.9800 .
C61 H61B 0.9800 .
C61 H61C 0.9800 .
C62 H62A 0.9800 .
C62 H62B 0.9800 .
C62 H62C 0.9800 .
C63 H63A 0.9800 .
C63 H63B 0.9800 .
C63 H63C 0.9800 .
K1 O1 2.83(2) .
K1 O4 2.81(2) .
K1 O7 2.81(2) .
K1 O1L 2.529(17) .
K1A O1 2.76(2) .
K1A O4 2.84(2) .
K1A O7 2.81(2) .
K1A O1LA 2.742(16) .
O1 C2 1.421(2) .
O1 C9 1.421(2) 3_566
C2 H2A 0.9900 .
C2 H2B 0.9900 .
C2 C3 1.500(3) .
C3 H3A 0.9900 .
C3 H3B 0.9900 .
C3 O4 1.420(2) .
O4 C5 1.422(2) .
C5 H5A 0.9900 .
C5 H5B 0.9900 .
C5 C6 1.495(3) .
C6 H6A 0.9900 .
C6 H6B 0.9900 .
C6 O7 1.422(2) .
O7 C8 1.420(2) .
C8 H8A 0.9900 .
C8 H8B 0.9900 .
C8 C9 1.498(3) .
C9 O1 1.421(2) 3_566
C9 H9A 0.9900 .
C9 H9B 0.9900 .
K2 O1' 2.8311(13) .
K2 O1' 2.8310(13) 3_567
K2 O4' 2.7771(12) .
K2 O4' 2.7771(12) 3_567
K2 O7' 2.7663(13) .
K2 O7' 2.7663(13) 3_567
K2 O1L' 2.9178(17) .
K2 O1L' 2.9178(17) 3_567
O1' C2' 1.415(2) .
O1' C9' 1.417(2) .
C2' H2'A 0.9900 .
C2' H2'B 0.9900 .
C2' C3' 1.501(3) .
C3' H3'A 0.9900 .
C3' H3'B 0.9900 .
C3' O4' 1.423(2) .
O4' C5' 1.418(2) .
C5' H5'A 0.9900 .
C5' H5'B 0.9900 .
C5' C6' 1.501(3) .
C6' H6'A 0.9900 .
C6' H6'B 0.9900 .
C6' O7' 1.421(2) .
O7' C8' 1.421(3) .
C8' H8'A 0.9900 .
C8' H8'B 0.9900 .
C8' C9' 1.501(3) 3_567
C9' C8' 1.501(3) 3_567
C9' H9'A 0.9900 .
C9' H9'B 0.9900 .
O1L C1L 1.462(8) .
O1L C3L 1.449(8) .
C1L H1LA 0.9900 .
C1L H1LB 0.9900 .
C1L C2L 1.515(9) .
C2L H2LA 0.9800 .
C2L H2LB 0.9800 .
C2L H2LC 0.9800 .
C3L H3LA 0.9900 .
C3L H3LB 0.9900 .
C3L C4L 1.519(9) .
C4L H4LA 0.9800 .
C4L H4LB 0.9800 .
C4L H4LC 0.9800 .
O1LA C1LA 1.451(6) .
O1LA C3LA 1.440(4) .
C1LA H1LC 0.9900 .
C1LA H1LD 0.9900 .
C1LA C2LA 1.547(5) .
C2LA H2LD 0.9800 .
C2LA H2LE 0.9800 .
C2LA H2LF 0.9800 .
C3LA H3LC 0.9900 .
C3LA H3LD 0.9900 .
C3LA C4LA 1.521(6) .
C4LA H4LD 0.9800 .
C4LA H4LE 0.9800 .
C4LA H4LF 0.9800 .
C1L' H1LE 0.9900 .
C1L' H1LF 0.9900 .
C1L' O1L' 1.419(3) .
C1L' C2L' 1.452(4) .
O1L' C3L' 1.405(3) .
C2L' H2LG 0.9800 .
C2L' H2LH 0.9800 .
C2L' H2LI 0.9800 .
C3L' H3LE 0.9900 .
C3L' H3LF 0.9900 .
C3L' C4L' 1.488(4) .
C4L' H4LG 0.9800 .
C4L' H4LH 0.9800 .
C4L' H4LI 0.9800 .

loop_
_geom_torsion_atom_site_label_1
_geom_torsion_atom_site_label_2
_geom_torsion_atom_site_label_3
_geom_torsion_atom_site_label_4
_geom_torsion
_geom_torsion_site_symmetry_1
_geom_torsion_site_symmetry_4
Fe1 N1 Si1 C11 14.67(10) . .
Fe1 N1 Si1 C12 134.79(9) . .
Fe1 N1 Si1 C13 -105.56(9) . .
Fe1 N1 Si2 C21 -105.47(9) . .
Fe1 N1 Si2 C22 134.15(10) . .
Fe1 N1 Si2 C23 13.67(11) . .
Fe1 N2 Si3 C31 -4.86(12) . .
Fe1 N2 Si3 C32 -124.61(10) . .
Fe1 N2 Si3 C33 113.62(10) . .
Fe1 N2 Si4 C41 -37.06(12) . .
Fe1 N2 Si4 C42 83.51(12) . .
Fe1 N2 Si4 C43 -155.55(10) . .
Fe1 N3 Si5 C51 -37.70(12) . .
Fe1 N3 Si5 C52 -155.52(10) . .
Fe1 N3 Si5 C53 82.95(11) . .
Fe1 N3 Si6 C61 115.72(10) . .
Fe1 N3 Si6 C62 -122.53(10) . .
Fe1 N3 Si6 C63 -3.93(12) . .
Si1 N1 Si2 C21 75.72(11) . .
Si1 N1 Si2 C22 -44.66(13) . .
Si1 N1 Si2 C23 -165.15(9) . .
Si2 N1 Si1 C11 -166.50(9) . .
Si2 N1 Si1 C12 -46.38(12) . .
Si2 N1 Si1 C13 73.28(11) . .
Si3 N2 Si4 C41 150.88(11) . .
Si3 N2 Si4 C42 -88.56(13) . .
Si3 N2 Si4 C43 32.39(14) . .
Si4 N2 Si3 C31 167.20(10) . .
Si4 N2 Si3 C32 47.45(13) . .
Si4 N2 Si3 C33 -74.32(13) . .
Si5 N3 Si6 C61 -71.43(12) . .
Si5 N3 Si6 C62 50.31(13) . .
Si5 N3 Si6 C63 168.91(10) . .
Si6 N3 Si5 C51 149.35(11) . .
Si6 N3 Si5 C52 31.53(13) . .
Si6 N3 Si5 C53 -90.00(12) . .
K1 O1 C2 C3 -47.7(4) . .
K1 O4 C5 C6 41.6(4) . .
K1 O7 C8 C9 -50.0(4) . .
K1 O1L C1L C2L -95.6(18) . .
K1 O1L C3L C4L -88.9(13) . .
K1A O1 C2 C3 -34.6(4) . .
K1A O4 C5 C6 54.2(4) . .
K1A O7 C8 C9 -38.0(4) . .
K1A O1LA C1LA C2LA 112.0(7) . .
K1A O1LA C3LA C4LA 2.9(8) . .
O1 C2 C3 O4 62.9(2) . .
C2 C3 O4 K1 -48.8(4) . .
C2 C3 O4 K1A -59.9(4) . .
C2 C3 O4 C5 174.37(16) . .
C3 O4 C5 C6 178.86(15) . .
O4 C5 C6 O7 -66.83(18) . .
C5 C6 O7 K1 57.2(4) . .
C5 C6 O7 K1A 45.0(4) . .
C5 C6 O7 C8 -175.80(14) . .
C6 O7 C8 C9 -176.04(14) . .
O7 C8 C9 O1 63.15(19) . 3_566
C9 O1 C2 C3 178.61(16) 3_566 .
K2 O1' C2' C3' 51.87(17) . .
K2 O1' C9' C8' -50.99(19) . 3_567
K2 O4' C5' C6' -50.65(18) . .
K2 O7' C8' C9' 42.3(2) . 3_567
K2 O1L' C3L' C4L' -66.6(4) . .
O1' C2' C3' O4' -67.92(19) . .
C2' O1' C9' C8' -177.63(17) . 3_567
C2' C3' O4' K2 47.38(17) . .
C2' C3' O4' C5' -179.85(15) . .
C3' O4' C5' C6' 176.73(16) . .
O4' C5' C6' O7' 61.5(2) . .
C5' C6' O7' K2 -42.8(2) . .
C5' C6' O7' C8' 173.33(17) . .
C6' O7' C8' C9' -174.56(16) . 3_567
C9' O1' C2' C3' 179.84(16) . .
C1L O1L C3L C4L 66.0(13) . .
C3L O1L C1L C2L 121.5(15) . .
C1LA O1LA C3LA C4LA -174.6(5) . .
C3LA O1LA C1LA C2LA -70.6(5) . .
C1L' O1L' C3L' C4L' 148.3(3) . .
C2L' C1L' O1L' K2 -86.0(2) . .
C2L' C1L' O1L' C3L' 69.3(3) . .
